data_2240417
loop_
_publ_author_name
'Chen, Liang'
'Li, Zhengyi'
'Jin, Linlin'
'Sun, Xiaoqiang'
'Wang, Zhiming'

_publ_section_title
;
 Crystal structure of
 <i>rac</i>-3,9-bis(2,6-difluorophenyl)-2,4,8,10-tetraoxaspiro[5.5]undecane
;
_journal_coeditor_code SU5070
_journal_issue 2
_journal_name_full 'Acta Crystallographica Section E'
_journal_page_first o127
_journal_page_last o128
_journal_paper_doi 10.1107/S2056989015001206
_journal_volume 71
_journal_year 2015
_chemical_formula_iupac 'C19 H16 F4 O4'
_chemical_formula_moiety 'C19 H16 F4 O4'
_chemical_formula_sum 'C19 H16 F4 O4'
_chemical_formula_weight 384.32
_chemical_name_systematic
;
3,9-Bis(2,6-difluorophenyl)-2,4,8,10-tetraoxaspiro[5.5]undecane
;
_space_group_IT_number 15
_symmetry_cell_setting monoclinic
_symmetry_space_group_name_Hall '-C 2yc'
_symmetry_space_group_name_H-M 'C 1 2/c 1'
_atom_sites_solution_hydrogens geom
_atom_sites_solution_primary direct
_atom_sites_solution_secondary difmap
_audit_creation_method SHELXL-97
_cell_angle_alpha 90.00
_cell_angle_beta 95.442(4)
_cell_angle_gamma 90.00
_cell_formula_units_Z 4
_cell_length_a 28.960(5)
_cell_length_b 5.5627(11)
_cell_length_c 11.205(2)
_cell_measurement_reflns_used 2905
_cell_measurement_temperature 296(2)
_cell_measurement_theta_max 29.65
_cell_measurement_theta_min 2.83
_cell_volume 1796.9(6)
_computing_cell_refinement
;
SAINT (Bruker, 2009)
;
_computing_data_collection
;
APEX2 (Bruker, 2009)
;
_computing_data_reduction
;
SAINT (Bruker, 2009)
;
_computing_molecular_graphics
;
SHELXTL (Sheldrick, 2008)
;
_computing_publication_material
;
SHELXTL (Sheldrick, 2008)
;
_computing_structure_refinement
;
SHELXL97 (Sheldrick, 2015)
;
_computing_structure_solution
;
SHELXS97 (Sheldrick, 2008)
;
_diffrn_ambient_temperature 296(2)
_diffrn_measured_fraction_theta_full 0.996
_diffrn_measured_fraction_theta_max 0.996
_diffrn_measurement_device_type 'Bruker APEXII CCD area-detector'
_diffrn_measurement_method 'phi and omega scans'
_diffrn_radiation_monochromator graphite
_diffrn_radiation_source 'fine-focus sealed tube'
_diffrn_radiation_type MoK\a
_diffrn_radiation_wavelength 0.71073
_diffrn_reflns_av_R_equivalents 0.0307
_diffrn_reflns_av_sigmaI/netI 0.0333
_diffrn_reflns_limit_h_max 34
_diffrn_reflns_limit_h_min -34
_diffrn_reflns_limit_k_max 6
_diffrn_reflns_limit_k_min -6
_diffrn_reflns_limit_l_max 11
_diffrn_reflns_limit_l_min -13
_diffrn_reflns_number 4856
_diffrn_reflns_theta_full 25.49
_diffrn_reflns_theta_max 25.49
_diffrn_reflns_theta_min 1.41
_exptl_absorpt_coefficient_mu 0.126
_exptl_absorpt_correction_T_max 0.9814
_exptl_absorpt_correction_T_min 0.9753
_exptl_absorpt_correction_type multi-scan
_exptl_absorpt_process_details
;
(SADABS; Bruker, 2009)
;
_exptl_crystal_colour colourless
_exptl_crystal_density_diffrn 1.421
_exptl_crystal_density_method 'not measured'
_exptl_crystal_description block
_exptl_crystal_F_000 792
_exptl_crystal_size_max 0.20
_exptl_crystal_size_mid 0.18
_exptl_crystal_size_min 0.15
_refine_diff_density_max 0.260
_refine_diff_density_min -0.340
_refine_ls_extinction_coef 0.057(5)
_refine_ls_extinction_expression Fc^*^=kFc[1+0.001xFc^2^\l^3^/sin(2\q)]^-1/4^
_refine_ls_extinction_method SHELXL
_refine_ls_goodness_of_fit_ref 1.005
_refine_ls_hydrogen_treatment constr
_refine_ls_matrix_type full
_refine_ls_number_parameters 124
_refine_ls_number_reflns 1671
_refine_ls_number_restraints 0
_refine_ls_restrained_S_all 1.005
_refine_ls_R_factor_all 0.0554
_refine_ls_R_factor_gt 0.0501
_refine_ls_shift/su_max 0.001
_refine_ls_shift/su_mean 0.000
_refine_ls_structure_factor_coef Fsqd
_refine_ls_weighting_details 'calc w=1/[\s^2^(Fo^2^)+(0.0997P)^2^+0.5847P] where P=(Fo^2^+2Fc^2^)/3'
_refine_ls_weighting_scheme calc
_refine_ls_wR_factor_gt 0.1423
_refine_ls_wR_factor_ref 0.1483
_reflns_number_gt 1444
_reflns_number_total 1671
_reflns_threshold_expression >2sigma(I)
_cod_data_source_file su5070sup1.cif
_cod_data_source_block I
_cod_original_cell_volume 1797.0(6)
_cod_original_sg_symbol_H-M 'C 2/c'
_cod_database_code 2240417
_cod_database_fobs_code 2240417

loop_
_symmetry_equiv_pos_as_xyz
'x, y, z'
'-x, y, -z+1/2'
'x+1/2, y+1/2, z'
'-x+1/2, y+1/2, -z+1/2'
'-x, -y, -z'
'x, -y, z-1/2'
'-x+1/2, -y+1/2, -z'
'x+1/2, -y+1/2, z-1/2'

loop_
_atom_site_type_symbol
_atom_site_label
_atom_site_fract_x
_atom_site_fract_y
_atom_site_fract_z
_atom_site_U_iso_or_equiv
_atom_site_adp_type
_atom_site_calc_flag
_atom_site_refinement_flags
_atom_site_occupancy
_atom_site_symmetry_multiplicity
C C9 0.5000 1.0314(3) 0.7500 0.0444(5) Uani d S 1 2
O O2 0.56492(4) 1.05258(19) 0.62616(10) 0.0529(4) Uani d . 1 1
O O1 0.56527(4) 0.75364(18) 0.77199(9) 0.0478(4) Uani d . 1 1
F F2 0.57010(3) 0.5988(2) 0.51818(9) 0.0650(4) Uani d . 1 1
C C8 0.53125(5) 0.8761(3) 0.83549(13) 0.0469(4) Uani d . 1 1
H H8A 0.5468 0.9763 0.8978 0.056 Uiso calc R 1 1
H H8B 0.5126 0.7589 0.8734 0.056 Uiso calc R 1 1
C C7 0.59217(6) 0.9188(3) 0.71277(14) 0.0516(4) Uani d . 1 1
H H7 0.6082 1.0281 0.7716 0.062 Uiso calc R 1 1
C C10 0.46902(7) 1.1913(3) 0.81939(15) 0.0569(5) Uani d . 1 1
H H10A 0.4880 1.2783 0.8810 0.068 Uiso calc R 1 1
H H10B 0.4535 1.3082 0.7652 0.068 Uiso calc R 1 1
C C6 0.62720(6) 0.7791(3) 0.65080(16) 0.0587(5) Uani d . 1 1
C C5 0.61516(6) 0.6237(3) 0.55644(18) 0.0614(5) Uani d . 1 1
C C4 0.64657(9) 0.4916(5) 0.4995(3) 0.0962(8) Uani d . 1 1
H H4 0.6369 0.3890 0.4365 0.115 Uiso calc R 1 1
C C1 0.67413(8) 0.7922(6) 0.6860(3) 0.0917(8) Uani d . 1 1
F F1 0.68770(5) 0.9389(5) 0.78045(18) 0.1351(8) Uani d . 1 1
C C2 0.70735(8) 0.6647(9) 0.6309(4) 0.1288(13) Uani d . 1 1
H H2 0.7387 0.6806 0.6563 0.155 Uiso calc R 1 1
C C3 0.69284(12) 0.5162(8) 0.5389(4) 0.1302(13) Uani d . 1 1
H H3 0.7147 0.4287 0.5015 0.156 Uiso calc R 1 1

loop_
_atom_site_aniso_label
_atom_site_aniso_U_11
_atom_site_aniso_U_22
_atom_site_aniso_U_33
_atom_site_aniso_U_12
_atom_site_aniso_U_13
_atom_site_aniso_U_23
C9 0.0647(13) 0.0304(9) 0.0386(10) 0.000 0.0074(9) 0.000
O2 0.0676(8) 0.0444(6) 0.0482(7) -0.0015(5) 0.0131(5) 0.0078(5)
O1 0.0523(6) 0.0447(6) 0.0457(6) -0.0014(4) 0.0011(4) 0.0065(4)
F2 0.0611(7) 0.0655(7) 0.0669(7) -0.0013(4) -0.0020(5) -0.0138(5)
C8 0.0595(9) 0.0458(8) 0.0350(7) -0.0063(6) 0.0023(6) 0.0012(6)
C7 0.0543(9) 0.0527(9) 0.0464(8) -0.0136(7) -0.0020(7) -0.0004(6)
C10 0.0834(12) 0.0336(8) 0.0560(10) 0.0014(7) 0.0177(8) -0.0043(6)
C6 0.0482(9) 0.0680(11) 0.0594(10) -0.0062(7) 0.0029(7) 0.0097(8)
C5 0.0591(10) 0.0624(11) 0.0640(11) 0.0034(8) 0.0114(8) 0.0034(8)
C4 0.0832(15) 0.1023(18) 0.1070(19) 0.0196(14) 0.0290(14) -0.0103(16)
C1 0.0510(11) 0.124(2) 0.0972(17) -0.0138(12) -0.0083(10) 0.0036(15)
F1 0.0684(9) 0.195(2) 0.1355(14) -0.0375(11) -0.0249(9) -0.0258(13)
C2 0.0455(12) 0.183(4) 0.158(3) 0.0131(17) 0.0088(15) 0.019(3)
C3 0.0830(19) 0.149(3) 0.164(3) 0.038(2) 0.042(2) -0.001(3)

loop_
_atom_type_symbol
_atom_type_description
_atom_type_scat_dispersion_real
_atom_type_scat_dispersion_imag
_atom_type_scat_source
C C 0.0033 0.0016 'International Tables Vol C Tables 4.2.6.8 and 6.1.1.4'
H H 0.0000 0.0000 'International Tables Vol C Tables 4.2.6.8 and 6.1.1.4'
O O 0.0106 0.0060 'International Tables Vol C Tables 4.2.6.8 and 6.1.1.4'
F F 0.0171 0.0103 'International Tables Vol C Tables 4.2.6.8 and 6.1.1.4'

loop_
_geom_angle_atom_site_label_1
_geom_angle_atom_site_label_2
_geom_angle_atom_site_label_3
_geom_angle_site_symmetry_1
_geom_angle_site_symmetry_3
_geom_angle
C8 C9 C8 2_656 . 110.87(16)
C8 C9 C10 2_656 . 107.93(9)
C8 C9 C10 . . 110.67(9)
C8 C9 C10 2_656 2_656 110.67(9)
C8 C9 C10 . 2_656 107.93(9)
C10 C9 C10 . 2_656 108.76(16)
C7 O2 C10 . 2_656 110.78(12)
C7 O1 C8 . . 111.00(11)
O1 C8 C9 . . 110.56(10)
O1 C8 H8A . . 109.5
C9 C8 H8A . . 109.5
O1 C8 H8B . . 109.5
C9 C8 H8B . . 109.5
H8A C8 H8B . . 108.1
O2 C7 O1 . . 111.78(12)
O2 C7 C6 . . 108.36(13)
O1 C7 C6 . . 107.94(13)
O2 C7 H7 . . 109.6
O1 C7 H7 . . 109.6
C6 C7 H7 . . 109.6
O2 C10 C9 2_656 . 111.29(12)
O2 C10 H10A 2_656 . 109.4
C9 C10 H10A . . 109.4
O2 C10 H10B 2_656 . 109.4
C9 C10 H10B . . 109.4
H10A C10 H10B . . 108.0
C1 C6 C5 . . 114.9(2)
C1 C6 C7 . . 122.08(19)
C5 C6 C7 . . 123.01(15)
F2 C5 C4 . . 117.6(2)
F2 C5 C6 . . 118.38(15)
C4 C5 C6 . . 124.0(2)
C5 C4 C3 . . 117.7(3)
C5 C4 H4 . . 121.1
C3 C4 H4 . . 121.1
F1 C1 C6 . . 117.2(2)
F1 C1 C2 . . 119.4(2)
C6 C1 C2 . . 123.5(3)
C3 C2 C1 . . 118.2(2)
C3 C2 H2 . . 120.9
C1 C2 H2 . . 120.9
C2 C3 C4 . . 121.8(3)
C2 C3 H3 . . 119.1
C4 C3 H3 . . 119.1

loop_
_geom_bond_atom_site_label_1
_geom_bond_atom_site_label_2
_geom_bond_site_symmetry_2
_geom_bond_distance
C9 C8 2_656 1.5226(19)
C9 C8 . 1.5227(18)
C9 C10 . 1.5277(19)
C9 C10 2_656 1.5277(19)
O2 C7 . 1.405(2)
O2 C10 2_656 1.4309(19)
O1 C7 . 1.4106(18)
O1 C8 . 1.4400(18)
F2 C5 . 1.342(2)
C8 H8A . 0.9700
C8 H8B . 0.9700
C7 C6 . 1.500(2)
C7 H7 . 0.9800
C10 O2 2_656 1.4309(19)
C10 H10A . 0.9700
C10 H10B . 0.9700
C6 C1 . 1.381(3)
C6 C5 . 1.384(3)
C5 C4 . 1.373(3)
C4 C3 . 1.377(5)
C4 H4 . 0.9300
C1 F1 . 1.364(3)
C1 C2 . 1.386(5)
C2 C3 . 1.356(6)
C2 H2 . 0.9300
C3 H3 . 0.9300

loop_
_geom_hbond_atom_site_label_D
_geom_hbond_atom_site_label_H
_geom_hbond_atom_site_label_A
_geom_hbond_site_symmetry_A
_geom_hbond_distance_DH
_geom_hbond_distance_HA
_geom_hbond_distance_DA
_geom_hbond_angle_DHA
C8 H8A O2 6_576 0.97 2.57 3.334(2) 136
C10 H10B O1 2_666 0.97 2.56 3.410(2) 146
C2 H2 F1 4_646 0.93 2.56 3.351(3) 143

loop_
_geom_torsion_atom_site_label_1
_geom_torsion_atom_site_label_2
_geom_torsion_atom_site_label_3
_geom_torsion_atom_site_label_4
_geom_torsion_site_symmetry_1
_geom_torsion_site_symmetry_4
_geom_torsion
C7 O1 C8 C9 . . 57.50(15)
C8 C9 C8 O1 2_656 . 69.20(9)
C10 C9 C8 O1 . . -171.06(11)
C10 C9 C8 O1 2_656 . -52.16(15)
C10 O2 C7 O1 2_656 . 61.60(16)
C10 O2 C7 C6 2_656 . -179.58(12)
C8 O1 C7 O2 . . -61.92(15)
C8 O1 C7 C6 . . 179.00(11)
C8 C9 C10 O2 2_656 2_656 52.40(16)
C8 C9 C10 O2 . 2_656 -69.09(16)
C10 C9 C10 O2 2_656 2_656 172.51(17)
O2 C7 C6 C1 . . 126.2(2)
O1 C7 C6 C1 . . -112.5(2)
O2 C7 C6 C5 . . -55.3(2)
O1 C7 C6 C5 . . 65.9(2)
C1 C6 C5 F2 . . 179.13(19)
C7 C6 C5 F2 . . 0.6(3)
C1 C6 C5 C4 . . -0.5(3)
C7 C6 C5 C4 . . -179.1(2)
F2 C5 C4 C3 . . -179.8(3)
C6 C5 C4 C3 . . -0.1(4)
C5 C6 C1 F1 . . -178.6(2)
C7 C6 C1 F1 . . 0.0(3)
C5 C6 C1 C2 . . 1.2(4)
C7 C6 C1 C2 . . 179.8(3)
F1 C1 C2 C3 . . 178.6(4)
C6 C1 C2 C3 . . -1.2(5)
C1 C2 C3 C4 . . 0.5(6)
C5 C4 C3 C2 . . 0.2(6)
